data_4025839
loop_
_publ_author_name
'Tomohiro Higashino'
'Mitsunori Inoue'
'Atsuhiro Osuka'

_publ_section_title
;
 Singly N-Fused M\"obius Aromatic [28]Hexaphyrins(1.1.1.1.1.1)
;
_journal_name_full 'Journal of Organic Chemistry'
_journal_page_first 7958
_journal_page_last 7961
_journal_paper_doi 10.1021/jo1018156
_journal_volume 75
_journal_year 2010
_chemical_formula_moiety 'C66 H13 F29 N6 Pd, 2(C6 H5 Cl)'
_chemical_formula_sum 'C78 H23 Cl2 F29 N6 Pd'
_chemical_formula_weight 1772.32
_chemical_name_systematic
; 
 ? 
;
_space_group_IT_number 14
_symmetry_cell_setting monoclinic
_symmetry_Int_Tables_number 14
_symmetry_space_group_name_Hall '-P 2ybc'
_symmetry_space_group_name_H-M 'P 1 21/c 1'
_atom_sites_solution_hydrogens geom
_atom_sites_solution_primary direct
_atom_sites_solution_secondary difmap
_audit_creation_method SHELXL-97
_cell_angle_alpha 90.000(3)
_cell_angle_beta 92.730(3)
_cell_angle_gamma 90.000(3)
_cell_formula_units_Z 4
_cell_length_a 7.4640(9)
_cell_length_b 22.733(3)
_cell_length_c 38.698(5)
_cell_measurement_reflns_used 5459
_cell_measurement_temperature 90(2)
_cell_measurement_theta_max 28.36
_cell_measurement_theta_min 2.39
_cell_volume 6558.8(14)
_computing_cell_refinement 'Bruker SMART'
_computing_data_collection 'Bruker SMART'
_computing_data_reduction 'Bruker SAINT'
_computing_molecular_graphics 'Bruker SHELXTL'
_computing_publication_material 'Bruker SHELXTL'
_computing_structure_refinement 'SHELXL-97 (Sheldrick, 1997)'
_computing_structure_solution 'SHELXS-97 (Sheldrick, 1990)'
_diffrn_ambient_temperature 90(2)
_diffrn_detector_area_resol_mean 8.366
_diffrn_measured_fraction_theta_full 0.995
_diffrn_measured_fraction_theta_max 0.995
_diffrn_measurement_device_type 'CCD area detector'
_diffrn_measurement_method 'phi and omega scans'
_diffrn_radiation_monochromator graphite
_diffrn_radiation_source 'fine-focus sealed tube'
_diffrn_radiation_type MoK\a
_diffrn_radiation_wavelength 0.71069
_diffrn_reflns_av_R_equivalents 0.1583
_diffrn_reflns_av_sigmaI/netI 0.1884
_diffrn_reflns_limit_h_max 8
_diffrn_reflns_limit_h_min -7
_diffrn_reflns_limit_k_max 26
_diffrn_reflns_limit_k_min -27
_diffrn_reflns_limit_l_max 37
_diffrn_reflns_limit_l_min -45
_diffrn_reflns_number 36361
_diffrn_reflns_theta_full 25.00
_diffrn_reflns_theta_max 25.00
_diffrn_reflns_theta_min 1.04
_exptl_absorpt_coefficient_mu 0.502
_exptl_absorpt_correction_T_max 0.9851
_exptl_absorpt_correction_T_min 0.9062
_exptl_absorpt_correction_type empirical
_exptl_crystal_colour blue
_exptl_crystal_density_diffrn 1.795
_exptl_crystal_density_method 'not measured'
_exptl_crystal_description prism
_exptl_crystal_F_000 3496
_exptl_crystal_size_max 0.20
_exptl_crystal_size_mid 0.03
_exptl_crystal_size_min 0.03
_refine_diff_density_max 1.285
_refine_diff_density_min -1.012
_refine_diff_density_rms 0.123
_refine_ls_extinction_method none
_refine_ls_goodness_of_fit_ref 1.004
_refine_ls_hydrogen_treatment constr
_refine_ls_matrix_type full
_refine_ls_number_parameters 1118
_refine_ls_number_reflns 11484
_refine_ls_number_restraints 954
_refine_ls_restrained_S_all 0.980
_refine_ls_R_factor_all 0.1410
_refine_ls_R_factor_gt 0.0810
_refine_ls_shift/su_max 0.001
_refine_ls_shift/su_mean 0.000
_refine_ls_structure_factor_coef Fsqd
_refine_ls_weighting_details 'calc w=1/[\s^2^(Fo^2^)+(0.0298P)^2^+0.0000P] where P=(Fo^2^+2Fc^2^)/3'
_refine_ls_weighting_scheme calc
_refine_ls_wR_factor_gt 0.1313
_refine_ls_wR_factor_ref 0.1464
_reflns_number_gt 6968
_reflns_number_total 11484
_reflns_threshold_expression >2sigma(I)
_cod_data_source_file jo1018156_si_002.cif
_cod_data_source_block 00527hi
_cod_depositor_comments
;
The following automatic conversions were performed:

'_symmetry_cell_setting' value 'Monoclinic' changed to 'monoclinic'
according to the built-in table from CIF Core dictionary named
'cif_core.dic' version 2.4.1 from 2010-06-29.

Automatic conversion script
Id: cif_fix_values 1646 2011-03-28 12:23:43Z adriana 
;
_cod_original_sg_symbol_Hall '-P 2ybc '
_cod_database_code 4025839

loop_
_symmetry_equiv_pos_as_xyz
'x, y, z'
'-x, y+1/2, -z+1/2'
'-x, -y, -z'
'x, -y-1/2, z-1/2'

loop_
_atom_site_label
_atom_site_type_symbol
_atom_site_fract_x
_atom_site_fract_y
_atom_site_fract_z
_atom_site_U_iso_or_equiv
_atom_site_adp_type
_atom_site_occupancy
_atom_site_symmetry_multiplicity
_atom_site_calc_flag
_atom_site_refinement_flags
_atom_site_disorder_assembly
_atom_site_disorder_group
C1 C 0.6538(8) 0.1023(3) 0.28921(16) 0.0098(11) Uani 1 1 d U . .
C2 C 0.7218(8) 0.0491(3) 0.27411(16) 0.0104(12) Uani 1 1 d U . .
H2 H 0.7816 0.0458 0.2531 0.013 Uiso 1 1 calc R . .
C3 C 0.6832(8) 0.0052(3) 0.29598(16) 0.0107(12) Uani 1 1 d U . .
H3 H 0.7049 -0.0355 0.2924 0.013 Uiso 1 1 calc R . .
C4 C 0.6032(8) 0.0306(3) 0.32564(16) 0.0091(11) Uani 1 1 d U . .
C5 C 0.5621(8) 0.0035(3) 0.35627(17) 0.0110(12) Uani 1 1 d U . .
C6 C 0.5333(9) 0.0308(3) 0.38780(17) 0.0150(12) Uani 1 1 d U . .
C7 C 0.5079(9) 0.0000(3) 0.41913(17) 0.0205(14) Uani 1 1 d U . .
H7 H 0.4964 -0.0414 0.4217 0.025 Uiso 1 1 calc R . .
C8 C 0.5031(10) 0.0400(3) 0.44452(18) 0.0234(14) Uani 1 1 d U . .
H8 H 0.4894 0.0318 0.4683 0.028 Uiso 1 1 calc R . .
C9 C 0.5220(9) 0.0971(3) 0.42976(17) 0.0178(12) Uani 1 1 d U . .
C10 C 0.5293(9) 0.1524(3) 0.44468(16) 0.0174(12) Uani 1 1 d U A .
C11 C 0.5333(9) 0.2028(3) 0.42457(17) 0.0134(12) Uani 1 1 d U A .
C12 C 0.5100(8) 0.2166(3) 0.38992(16) 0.0107(12) Uani 1 1 d U . .
C13 C 0.5116(8) 0.2785(3) 0.38929(16) 0.0083(12) Uani 1 1 d U . .
H13 H 0.4983 0.3016 0.3688 0.010 Uiso 1 1 calc R . .
C14 C 0.5355(8) 0.3020(3) 0.42303(17) 0.0104(12) Uani 1 1 d U A .
C15 C 0.5666(8) 0.3626(2) 0.43277(16) 0.0074(11) Uani 1 1 d U . .
C16 C 0.4656(8) 0.4059(3) 0.41711(16) 0.0102(11) Uani 1 1 d U . .
C17 C 0.4816(9) 0.4696(3) 0.41750(17) 0.0113(12) Uani 1 1 d U . .
H17 H 0.5734 0.4915 0.4295 0.014 Uiso 1 1 calc R . .
C18 C 0.3461(8) 0.4921(3) 0.39817(16) 0.0112(12) Uani 1 1 d U . .
H18 H 0.3248 0.5330 0.3947 0.013 Uiso 1 1 calc R . .
C19 C 0.2371(8) 0.4459(3) 0.38336(16) 0.0095(11) Uani 1 1 d U . .
C20 C 0.0854(8) 0.4457(3) 0.36224(16) 0.0104(11) Uani 1 1 d U . .
C21 C 0.0193(8) 0.3898(3) 0.34892(16) 0.0102(11) Uani 1 1 d U . .
C22 C -0.1431(8) 0.3608(3) 0.35269(16) 0.0125(13) Uani 1 1 d U . .
H22 H -0.2535 0.3785 0.3582 0.015 Uiso 1 1 calc R . .
C23 C -0.1148(9) 0.3020(3) 0.34697(17) 0.0132(13) Uani 1 1 d U . .
H23 H -0.2016 0.2717 0.3489 0.016 Uiso 1 1 calc R . .
C24 C 0.0616(8) 0.2939(3) 0.33796(16) 0.0100(12) Uani 1 1 d U . .
C25 C 0.1674(8) 0.2426(3) 0.33356(16) 0.0096(11) Uani 1 1 d U . .
C26 C 0.3185(8) 0.2438(3) 0.31359(16) 0.0094(11) Uani 1 1 d U . .
C27 C 0.3379(8) 0.2778(3) 0.28276(16) 0.0093(12) Uani 1 1 d U . .
H27 H 0.2719 0.3120 0.2761 0.011 Uiso 1 1 calc R . .
C28 C 0.4663(8) 0.2522(3) 0.26516(16) 0.0104(12) Uani 1 1 d U . .
H28 H 0.5057 0.2644 0.2433 0.012 Uiso 1 1 calc R . .
C29 C 0.5347(8) 0.2031(3) 0.28504(16) 0.0094(11) Uani 1 1 d U . .
C30 C 0.6429(8) 0.1573(3) 0.27318(16) 0.0110(11) Uani 1 1 d U . .
C31 C 0.5507(8) -0.0628(3) 0.35538(17) 0.0115(12) Uani 1 1 d U . .
C32 C 0.3851(9) -0.0897(3) 0.35274(17) 0.0152(13) Uani 1 1 d U . .
C33 C 0.3640(9) -0.1493(3) 0.34944(17) 0.0173(13) Uani 1 1 d U . .
C34 C 0.5144(9) -0.1842(3) 0.35017(17) 0.0153(13) Uani 1 1 d U . .
C35 C 0.6812(9) -0.1598(3) 0.35329(17) 0.0160(13) Uani 1 1 d U . .
C36 C 0.6987(8) -0.0991(3) 0.35544(16) 0.0108(12) Uani 1 1 d U . .
C37 C 0.5274(10) 0.1732(3) 0.48036(18) 0.0219(12) Uani 1 1 d U . .
C38 C 0.5448(19) 0.1456(6) 0.5125(4) 0.0201(16) Uani 0.627(15) 1 d PU A 1
C39 C 0.5349(19) 0.1785(6) 0.5418(4) 0.0200(16) Uani 0.627(15) 1 d PU A 1
C40 C 0.527(2) 0.2382(8) 0.5412(5) 0.0187(16) Uani 0.627(15) 1 d PU A 1
C41 C 0.531(3) 0.2677(12) 0.5103(6) 0.0179(16) Uani 0.627(15) 1 d PU A 1
F6 F 0.5450(16) 0.0873(4) 0.5159(2) 0.022(2) Uani 0.627(15) 1 d PU A 1
F7 F 0.5274(16) 0.1511(4) 0.5729(2) 0.025(2) Uani 0.627(15) 1 d PU A 1
F8 F 0.5186(15) 0.2702(6) 0.5702(3) 0.020(2) Uani 0.627(15) 1 d PU A 1
F9 F 0.524(2) 0.3261(12) 0.5099(7) 0.014(2) Uani 0.627(15) 1 d PU A 1
C38A C 0.472(3) 0.1485(11) 0.5112(6) 0.0210(17) Uani 0.373(15) 1 d PU A 2
C39A C 0.469(3) 0.1813(11) 0.5414(7) 0.0198(16) Uani 0.373(15) 1 d PU A 2
C40A C 0.474(3) 0.2409(13) 0.5386(8) 0.0191(16) Uani 0.373(15) 1 d PU A 2
C41A C 0.501(5) 0.269(2) 0.5070(11) 0.0181(17) Uani 0.373(15) 1 d PU A 2
F6A F 0.456(2) 0.0895(7) 0.5143(4) 0.021(3) Uani 0.373(15) 1 d PU A 2
F7A F 0.434(2) 0.1536(7) 0.5707(4) 0.022(3) Uani 0.373(15) 1 d PU A 2
F8A F 0.453(2) 0.2716(10) 0.5680(6) 0.019(3) Uani 0.373(15) 1 d PU A 2
F9A F 0.493(4) 0.328(2) 0.5079(12) 0.016(3) Uani 0.373(15) 1 d PU A 2
C42 C 0.5325(10) 0.2358(3) 0.47941(17) 0.0187(12) Uani 1 1 d U A .
C43 C 0.7145(8) 0.3787(3) 0.45736(16) 0.0100(11) Uani 1 1 d U . .
C44 C 0.7008(9) 0.4192(3) 0.48424(17) 0.0126(12) Uani 1 1 d U . .
C45 C 0.8433(9) 0.4359(3) 0.50502(17) 0.0170(13) Uani 1 1 d U . .
C46 C 1.0075(9) 0.4126(3) 0.50032(18) 0.0190(13) Uani 1 1 d U . .
C47 C 1.0292(9) 0.3723(3) 0.47509(18) 0.0186(13) Uani 1 1 d U . .
C48 C 0.8838(9) 0.3562(3) 0.45389(16) 0.0138(12) Uani 1 1 d U . .
C49 C -0.0206(8) 0.4993(3) 0.35665(17) 0.0115(12) Uani 1 1 d U . .
C50 C -0.1084(9) 0.5267(3) 0.38239(17) 0.0137(12) Uani 1 1 d U . .
C51 C -0.2099(9) 0.5766(3) 0.37712(18) 0.0181(13) Uani 1 1 d U . .
C52 C -0.2201(9) 0.6015(3) 0.34501(19) 0.0187(13) Uani 1 1 d U . .
C53 C -0.1352(9) 0.5755(3) 0.31774(18) 0.0171(13) Uani 1 1 d U . .
C54 C -0.0366(9) 0.5257(3) 0.32425(17) 0.0141(13) Uani 1 1 d U . .
C55 C 0.1110(9) 0.1882(3) 0.35085(16) 0.0117(12) Uani 1 1 d U . .
C56 C 0.0792(9) 0.1870(3) 0.38558(17) 0.0170(13) Uani 1 1 d U . .
C57 C 0.0307(9) 0.1362(3) 0.40234(17) 0.0183(13) Uani 1 1 d U . .
C58 C 0.0153(9) 0.0848(3) 0.38437(18) 0.0164(13) Uani 1 1 d U . .
C59 C 0.0442(9) 0.0848(3) 0.34991(17) 0.0148(13) Uani 1 1 d U . .
C60 C 0.0897(9) 0.1352(3) 0.33330(17) 0.0150(13) Uani 1 1 d U . .
C61 C 0.7288(8) 0.1670(3) 0.23976(16) 0.0081(11) Uani 1 1 d U . .
C62 C 0.6755(8) 0.1392(3) 0.20944(17) 0.0111(12) Uani 1 1 d U . .
C63 C 0.7521(8) 0.1507(3) 0.17859(16) 0.0134(12) Uani 1 1 d U . .
C64 C 0.8824(9) 0.1933(3) 0.17705(16) 0.0127(12) Uani 1 1 d U . .
C65 C 0.9394(9) 0.2218(3) 0.20684(17) 0.0129(12) Uani 1 1 d U . .
C66 C 0.8622(8) 0.2088(3) 0.23790(16) 0.0091(12) Uani 1 1 d U . .
F1 F 0.2355(5) -0.05677(15) 0.35362(10) 0.0209(9) Uani 1 1 d U . .
F2 F 0.2028(5) -0.17377(16) 0.34659(11) 0.0278(10) Uani 1 1 d U . .
F3 F 0.4959(5) -0.24282(15) 0.34770(11) 0.0271(10) Uani 1 1 d U . .
F4 F 0.8267(5) -0.19344(16) 0.35468(11) 0.0243(10) Uani 1 1 d U . .
F5 F 0.8616(5) -0.07597(15) 0.35748(11) 0.0234(10) Uani 1 1 d U . .
F10 F 0.5383(5) 0.44189(15) 0.49062(9) 0.0149(9) Uani 1 1 d U . .
F11 F 0.8198(5) 0.47467(17) 0.53067(10) 0.0284(10) Uani 1 1 d U . .
F12 F 1.1479(5) 0.42828(19) 0.52104(11) 0.0318(11) Uani 1 1 d U . .
F13 F 1.1908(5) 0.3486(2) 0.46989(10) 0.0327(11) Uani 1 1 d U . .
F14 F 0.9132(5) 0.31649(17) 0.42925(10) 0.0241(10) Uani 1 1 d U . .
F15 F -0.0994(5) 0.50387(16) 0.41425(9) 0.0210(9) Uani 1 1 d U . .
F16 F -0.2930(5) 0.60205(17) 0.40295(11) 0.0295(11) Uani 1 1 d U . .
F17 F -0.3131(5) 0.65144(17) 0.33923(11) 0.0308(10) Uani 1 1 d U . .
F18 F -0.1429(5) 0.60038(16) 0.28645(10) 0.0248(10) Uani 1 1 d U . .
F19 F 0.0520(5) 0.50240(16) 0.29783(9) 0.0188(9) Uani 1 1 d U . .
F20 F 0.1051(5) 0.23542(15) 0.40522(9) 0.0207(9) Uani 1 1 d U . .
F21 F 0.0043(6) 0.13717(17) 0.43638(10) 0.0317(11) Uani 1 1 d U . .
F22 F -0.0297(5) 0.03566(16) 0.40073(10) 0.0259(10) Uani 1 1 d U . .
F23 F 0.0282(5) 0.03411(15) 0.33217(10) 0.0205(9) Uani 1 1 d U . .
F24 F 0.1150(5) 0.13280(15) 0.29940(9) 0.0151(9) Uani 1 1 d U . .
F25 F 0.5462(5) 0.09832(15) 0.20935(9) 0.0152(9) Uani 1 1 d U . .
F26 F 0.6974(5) 0.12289(16) 0.14979(9) 0.0178(9) Uani 1 1 d U . .
F27 F 0.9563(5) 0.20501(15) 0.14725(9) 0.0177(9) Uani 1 1 d U . .
F28 F 1.0712(5) 0.26156(15) 0.20632(10) 0.0198(9) Uani 1 1 d U . .
F29 F 0.9198(5) 0.23818(15) 0.26583(9) 0.0163(9) Uani 1 1 d U . .
N1 N 0.5880(7) 0.0902(2) 0.32045(13) 0.0086(10) Uani 1 1 d U . .
N2 N 0.5426(7) 0.0897(2) 0.39476(14) 0.0152(11) Uani 1 1 d U . .
N3 N 0.5451(7) 0.2530(2) 0.44491(14) 0.0146(11) Uani 1 1 d U . .
N4 N 0.3192(7) 0.3950(2) 0.39564(13) 0.0105(11) Uani 1 1 d U . .
H4 H 0.2811 0.3594 0.3902 0.013 Uiso 1 1 calc R . .
N5 N 0.1375(7) 0.3487(2) 0.33818(13) 0.0104(10) Uani 1 1 d U . .
H5 H 0.2474 0.3563 0.3322 0.012 Uiso 1 1 calc R . .
N6 N 0.4496(7) 0.2014(2) 0.31519(13) 0.0093(11) Uani 1 1 d U . .
Pd1 Pd 0.51974(7) 0.15112(2) 0.355807(12) 0.00742(13) Uani 1 1 d . . .
C1S C 0.6377(9) 0.4328(3) 0.27691(18) 0.0219(18) Uani 1 1 d . . .
C2S C 0.6663(9) 0.4832(3) 0.25892(18) 0.0203(17) Uani 1 1 d . . .
H2S H 0.6081 0.5188 0.2646 0.024 Uiso 1 1 calc R . .
C3S C 0.7830(9) 0.4808(3) 0.23214(19) 0.0242(18) Uani 1 1 d . . .
H3S H 0.8010 0.5148 0.2185 0.029 Uiso 1 1 calc R . .
C4S C 0.8732(9) 0.4297(3) 0.22498(18) 0.0232(18) Uani 1 1 d . . .
H4S H 0.9563 0.4288 0.2071 0.028 Uiso 1 1 calc R . .
C5S C 0.8412(10) 0.3801(3) 0.24399(18) 0.0227(18) Uani 1 1 d . . .
H5S H 0.9009 0.3445 0.2388 0.027 Uiso 1 1 calc R . .
C6S C 0.7246(9) 0.3811(3) 0.27036(19) 0.0226(18) Uani 1 1 d . . .
H6S H 0.7046 0.3469 0.2837 0.027 Uiso 1 1 calc R . .
C7S C 1.0024(18) 0.2048(6) 0.5448(3) 0.097(4) Uani 1 1 d U . .
C8S C 0.9593(16) 0.1756(7) 0.5725(3) 0.106(5) Uani 1 1 d U . .
H8S H 0.9372 0.1956 0.5935 0.127 Uiso 1 1 calc R . .
C9S C 0.946(2) 0.1117(8) 0.5702(4) 0.129(6) Uani 1 1 d U . .
H9S H 0.9029 0.0900 0.5891 0.155 Uiso 1 1 calc R . .
C10S C 0.998(3) 0.0811(9) 0.5399(4) 0.168(7) Uani 1 1 d U . .
H10S H 1.0064 0.0394 0.5391 0.202 Uiso 1 1 calc R . .
C11S C 1.033(3) 0.1128(8) 0.5145(4) 0.159(6) Uani 1 1 d U . .
H11S H 1.0597 0.0933 0.4937 0.191 Uiso 1 1 calc R . .
C12S C 1.035(2) 0.1766(7) 0.5142(4) 0.132(5) Uani 1 1 d U . .
H12S H 1.0586 0.1980 0.4938 0.158 Uiso 1 1 calc R . .
Cl1 Cl 0.4879(3) 0.43614(9) 0.31071(5) 0.0342(5) Uani 1 1 d . . .
Cl2 Cl 1.0089(6) 0.2811(2) 0.54498(11) 0.1263(15) Uani 1 1 d . . .

loop_
_atom_site_aniso_label
_atom_site_aniso_U_11
_atom_site_aniso_U_22
_atom_site_aniso_U_33
_atom_site_aniso_U_23
_atom_site_aniso_U_13
_atom_site_aniso_U_12
C1 0.011(2) 0.011(2) 0.008(2) -0.002(2) 0.004(2) -0.003(2)
C2 0.011(3) 0.012(3) 0.008(3) -0.003(2) 0.004(2) 0.000(2)
C3 0.013(3) 0.009(3) 0.009(3) -0.002(2) 0.002(2) 0.003(2)
C4 0.011(2) 0.006(2) 0.010(2) -0.002(2) 0.002(2) 0.000(2)
C5 0.015(3) 0.007(2) 0.012(2) -0.001(2) 0.001(2) -0.002(2)
C6 0.026(3) 0.006(2) 0.013(2) 0.001(2) 0.003(2) 0.001(2)
C7 0.039(3) 0.010(3) 0.014(3) 0.004(2) 0.008(3) -0.003(3)
C8 0.047(3) 0.014(3) 0.010(3) 0.002(2) 0.008(3) -0.007(3)
C9 0.036(3) 0.009(2) 0.008(2) 0.001(2) 0.005(2) -0.002(2)
C10 0.036(3) 0.007(2) 0.010(2) 0.001(2) 0.003(2) 0.000(2)
C11 0.025(3) 0.006(2) 0.009(2) 0.001(2) -0.001(2) 0.002(2)
C12 0.017(3) 0.009(3) 0.006(3) -0.001(2) -0.002(2) 0.008(2)
C13 0.010(3) 0.009(3) 0.006(3) -0.003(2) 0.001(2) 0.004(2)
C14 0.014(3) 0.008(2) 0.009(2) -0.001(2) 0.001(2) 0.001(2)
C15 0.010(2) 0.004(2) 0.008(2) 0.002(2) 0.001(2) 0.0023(19)
C16 0.014(3) 0.007(2) 0.010(2) -0.004(2) 0.002(2) 0.002(2)
C17 0.015(3) 0.008(3) 0.011(3) 0.000(2) 0.003(2) -0.002(2)
C18 0.016(3) 0.006(2) 0.012(3) 0.002(2) 0.009(2) 0.000(2)
C19 0.015(3) 0.006(2) 0.008(2) 0.001(2) 0.006(2) 0.002(2)
C20 0.014(3) 0.008(2) 0.009(2) 0.000(2) 0.004(2) -0.002(2)
C21 0.015(3) 0.008(2) 0.008(2) 0.003(2) 0.005(2) 0.000(2)
C22 0.013(3) 0.009(3) 0.015(3) 0.000(2) 0.002(2) 0.002(2)
C23 0.014(3) 0.011(3) 0.015(3) -0.001(2) 0.003(2) -0.003(2)
C24 0.015(3) 0.007(2) 0.008(2) -0.002(2) 0.002(2) -0.001(2)
C25 0.016(3) 0.007(2) 0.006(2) -0.001(2) 0.001(2) -0.001(2)
C26 0.016(3) 0.005(2) 0.007(2) 0.000(2) -0.006(2) -0.001(2)
C27 0.016(3) 0.005(2) 0.007(3) 0.003(2) 0.001(2) -0.002(2)
C28 0.014(3) 0.014(3) 0.004(3) 0.001(2) 0.003(2) -0.001(2)
C29 0.012(3) 0.009(2) 0.007(2) 0.000(2) 0.002(2) 0.000(2)
C30 0.014(2) 0.008(2) 0.011(2) -0.004(2) 0.002(2) 0.000(2)
C31 0.015(3) 0.008(2) 0.011(2) -0.001(2) 0.003(2) 0.000(2)
C32 0.016(3) 0.012(3) 0.018(3) 0.001(2) 0.000(2) 0.000(2)
C33 0.020(3) 0.012(2) 0.020(3) 0.002(3) 0.000(2) -0.007(2)
C34 0.024(3) 0.005(2) 0.017(3) -0.001(2) 0.003(3) 0.000(2)
C35 0.022(3) 0.010(3) 0.016(3) -0.003(2) 0.004(2) 0.005(2)
C36 0.013(3) 0.009(2) 0.011(3) -0.001(2) 0.005(2) -0.001(2)
C37 0.045(3) 0.010(2) 0.011(2) 0.003(2) 0.002(2) 0.002(2)
C38 0.040(4) 0.010(3) 0.010(3) 0.004(2) 0.001(3) 0.002(3)
C39 0.041(4) 0.011(2) 0.008(2) 0.002(2) 0.000(3) 0.001(3)
C40 0.038(4) 0.011(2) 0.007(3) -0.001(2) 0.001(3) 0.001(3)
C41 0.037(4) 0.008(3) 0.009(3) -0.001(3) 0.001(3) 0.001(3)
F6 0.044(5) 0.012(3) 0.010(3) 0.007(3) -0.002(4) 0.001(4)
F7 0.047(5) 0.019(3) 0.008(3) 0.002(3) -0.001(4) -0.003(4)
F8 0.038(5) 0.018(3) 0.003(3) -0.004(3) 0.002(4) 0.000(4)
F9 0.027(6) 0.010(3) 0.006(4) -0.002(3) 0.004(4) 0.005(4)
C38A 0.043(4) 0.010(3) 0.010(3) 0.004(3) 0.001(3) 0.001(3)
C39A 0.040(4) 0.011(3) 0.008(3) 0.002(2) 0.002(3) 0.001(3)
C40A 0.039(4) 0.011(3) 0.008(3) -0.001(2) 0.001(3) 0.002(3)
C41A 0.037(4) 0.009(3) 0.008(3) 0.000(3) 0.001(3) 0.001(3)
F6A 0.040(6) 0.012(4) 0.011(4) 0.006(4) 0.005(6) 0.001(6)
F7A 0.041(5) 0.017(4) 0.007(4) 0.001(4) 0.003(5) 0.002(5)
F8A 0.036(7) 0.014(4) 0.007(5) -0.003(4) 0.000(6) 0.001(6)
F9A 0.030(6) 0.009(4) 0.009(5) -0.001(4) 0.003(5) 0.000(5)
C42 0.038(3) 0.008(2) 0.010(2) 0.001(2) 0.002(2) 0.001(2)
C43 0.016(3) 0.008(2) 0.006(2) 0.002(2) -0.001(2) 0.000(2)
C44 0.016(3) 0.011(3) 0.011(3) 0.000(2) 0.000(2) 0.000(2)
C45 0.021(3) 0.014(3) 0.016(3) -0.007(2) 0.000(2) -0.004(2)
C46 0.021(3) 0.019(3) 0.017(3) -0.006(3) -0.001(3) -0.004(2)
C47 0.019(3) 0.024(3) 0.013(3) -0.003(2) 0.004(2) 0.001(2)
C48 0.019(3) 0.016(3) 0.007(3) -0.004(2) 0.003(2) 0.003(2)
C49 0.015(3) 0.006(2) 0.014(2) -0.002(2) 0.001(2) 0.000(2)
C50 0.016(3) 0.010(3) 0.015(3) -0.002(2) 0.001(2) 0.000(2)
C51 0.019(3) 0.013(3) 0.022(3) -0.007(2) -0.001(3) 0.003(2)
C52 0.019(3) 0.009(3) 0.027(3) -0.002(3) -0.007(3) 0.003(2)
C53 0.020(3) 0.012(3) 0.018(3) 0.003(2) -0.006(3) -0.001(2)
C54 0.020(3) 0.009(3) 0.013(3) -0.001(2) 0.002(2) -0.002(2)
C55 0.016(3) 0.010(2) 0.011(2) 0.000(2) 0.009(2) 0.004(2)
C56 0.024(3) 0.016(3) 0.012(3) -0.003(2) 0.007(2) 0.004(2)
C57 0.024(3) 0.019(3) 0.013(3) 0.004(2) 0.010(2) 0.000(2)
C58 0.020(3) 0.013(3) 0.018(3) 0.008(2) 0.006(3) -0.001(2)
C59 0.015(3) 0.012(3) 0.018(3) -0.002(2) 0.001(2) 0.002(2)
C60 0.019(3) 0.015(3) 0.011(3) -0.001(2) 0.004(2) 0.003(2)
C61 0.010(2) 0.005(2) 0.009(2) 0.000(2) 0.000(2) 0.003(2)
C62 0.012(3) 0.010(3) 0.011(3) -0.002(2) -0.002(2) -0.003(2)
C63 0.019(3) 0.014(3) 0.007(2) -0.004(2) 0.002(2) 0.003(2)
C64 0.020(3) 0.013(3) 0.006(3) 0.003(2) 0.005(2) 0.001(2)
C65 0.017(3) 0.011(3) 0.011(3) 0.003(2) 0.004(2) 0.000(2)
C66 0.014(3) 0.007(2) 0.006(3) 0.001(2) -0.001(2) 0.005(2)
F1 0.019(2) 0.013(2) 0.030(2) 0.0041(18) 0.0019(19) 0.0025(16)
F2 0.026(2) 0.016(2) 0.042(3) -0.001(2) 0.000(2) -0.0078(18)
F3 0.039(3) 0.0038(19) 0.039(3) -0.0064(19) 0.002(2) -0.0005(17)
F4 0.025(2) 0.011(2) 0.037(3) -0.0057(19) 0.007(2) 0.0111(17)
F5 0.017(2) 0.012(2) 0.042(3) 0.0013(19) 0.0049(19) -0.0038(16)
F10 0.019(2) 0.0126(19) 0.014(2) -0.0061(17) 0.0039(17) 0.0045(16)
F11 0.039(3) 0.026(2) 0.020(2) -0.019(2) -0.003(2) -0.0044(19)
F12 0.022(2) 0.045(3) 0.028(3) -0.009(2) -0.004(2) -0.009(2)
F13 0.023(2) 0.056(3) 0.020(2) -0.005(2) 0.0001(19) 0.011(2)
F14 0.027(2) 0.032(2) 0.013(2) -0.0141(19) -0.0023(18) 0.0125(18)
F15 0.026(2) 0.023(2) 0.014(2) -0.0026(18) 0.0078(18) 0.0071(17)
F16 0.028(2) 0.026(2) 0.034(3) -0.020(2) -0.001(2) 0.0133(18)
F17 0.031(2) 0.012(2) 0.048(3) -0.005(2) -0.011(2) 0.0102(19)
F18 0.034(2) 0.015(2) 0.025(2) 0.0124(19) -0.006(2) -0.0054(18)
F19 0.025(2) 0.022(2) 0.009(2) 0.0020(17) 0.0016(17) 0.0028(17)
F20 0.041(3) 0.011(2) 0.011(2) -0.0048(17) 0.0099(19) 0.0009(17)
F21 0.054(3) 0.026(2) 0.017(2) 0.0066(19) 0.021(2) -0.002(2)
F22 0.039(3) 0.011(2) 0.029(2) 0.0114(19) 0.006(2) -0.0049(17)
F23 0.029(2) 0.0068(19) 0.025(2) -0.0011(18) -0.0068(19) -0.0020(16)
F24 0.027(2) 0.0102(19) 0.008(2) -0.0040(16) 0.0000(17) 0.0003(16)
F25 0.017(2) 0.017(2) 0.012(2) -0.0013(17) 0.0010(17) -0.0080(16)
F26 0.030(2) 0.018(2) 0.0048(19) -0.0036(17) 0.0027(17) -0.0056(17)
F27 0.029(2) 0.018(2) 0.008(2) 0.0000(17) 0.0132(18) -0.0014(17)
F28 0.026(2) 0.014(2) 0.021(2) 0.0012(18) 0.0074(18) -0.0102(17)
F29 0.029(2) 0.0133(19) 0.007(2) -0.0029(17) 0.0031(17) -0.0062(16)
N1 0.009(2) 0.009(2) 0.008(2) -0.001(2) 0.006(2) 0.0037(19)
N2 0.029(3) 0.007(2) 0.010(2) 0.001(2) 0.005(2) -0.002(2)
N3 0.027(2) 0.009(2) 0.008(2) 0.000(2) 0.001(2) 0.000(2)
N4 0.018(3) 0.004(2) 0.010(2) 0.000(2) 0.001(2) -0.001(2)
N5 0.013(2) 0.009(2) 0.009(2) -0.003(2) 0.003(2) -0.001(2)
N6 0.012(2) 0.005(2) 0.011(2) -0.003(2) -0.003(2) 0.0011(19)
Pd1 0.0149(3) 0.0040(2) 0.0037(2) 0.0001(2) 0.0046(2) 0.0008(2)
C1S 0.023(5) 0.027(4) 0.017(4) -0.003(3) 0.010(3) -0.003(3)
C2S 0.024(4) 0.012(4) 0.024(4) -0.004(3) -0.009(4) 0.001(3)
C3S 0.028(5) 0.023(4) 0.022(4) 0.006(4) -0.002(4) -0.006(3)
C4S 0.018(4) 0.032(5) 0.020(4) -0.005(4) 0.009(3) -0.005(3)
C5S 0.035(5) 0.011(4) 0.022(4) -0.007(3) 0.000(4) 0.001(3)
C6S 0.030(5) 0.012(4) 0.027(5) 0.000(3) 0.003(4) -0.003(3)
C7S 0.132(10) 0.127(11) 0.028(6) 0.030(7) -0.022(7) -0.081(8)
C8S 0.077(8) 0.187(14) 0.054(8) 0.039(10) -0.003(7) -0.023(9)
C9S 0.153(12) 0.149(14) 0.085(10) 0.074(11) 0.012(10) -0.020(11)
C10S 0.252(16) 0.185(15) 0.062(9) 0.075(11) -0.046(12) -0.070(13)
C11S 0.269(16) 0.140(13) 0.065(9) 0.044(10) -0.025(11) -0.089(13)
C12S 0.216(14) 0.130(12) 0.050(8) 0.034(9) 0.001(10) -0.031(12)
Cl1 0.0332(12) 0.0364(12) 0.0347(12) -0.0067(10) 0.0193(10) -0.0034(9)
Cl2 0.144(4) 0.134(4) 0.101(3) 0.018(3) 0.006(3) -0.036(3)

loop_
_atom_type_symbol
_atom_type_description
_atom_type_scat_dispersion_real
_atom_type_scat_dispersion_imag
_atom_type_scat_source
C C 0.0033 0.0016 'International Tables Vol C Tables 4.2.6.8 and 6.1.1.4'
H H 0.0000 0.0000 'International Tables Vol C Tables 4.2.6.8 and 6.1.1.4'
N N 0.0061 0.0033 'International Tables Vol C Tables 4.2.6.8 and 6.1.1.4'
F F 0.0171 0.0103 'International Tables Vol C Tables 4.2.6.8 and 6.1.1.4'
Pd Pd -0.9988 1.0072 'International Tables Vol C Tables 4.2.6.8 and 6.1.1.4'
Cl Cl 0.1484 0.1585 'International Tables Vol C Tables 4.2.6.8 and 6.1.1.4'

loop_
_geom_angle_atom_site_label_1
_geom_angle_atom_site_label_2
_geom_angle_atom_site_label_3
_geom_angle
_geom_angle_site_symmetry_1
_geom_angle_site_symmetry_3
_geom_angle_publ_flag
N1 C1 C30 124.2(6) . . ?
N1 C1 C2 109.9(5) . . ?
C30 C1 C2 125.7(6) . . ?
C3 C2 C1 106.0(5) . . ?
C3 C2 H2 127.0 . . ?
C1 C2 H2 127.0 . . ?
C2 C3 C4 108.2(5) . . ?
C2 C3 H3 125.9 . . ?
C4 C3 H3 125.9 . . ?
N1 C4 C5 123.0(5) . . ?
N1 C4 C3 108.3(5) . . ?
C5 C4 C3 128.4(6) . . ?
C4 C5 C6 127.0(6) . . ?
C4 C5 C31 116.1(5) . . ?
C6 C5 C31 116.9(5) . . ?
N2 C6 C5 126.8(6) . . ?
N2 C6 C7 108.8(6) . . ?
C5 C6 C7 124.1(6) . . ?
C8 C7 C6 107.5(6) . . ?
C8 C7 H7 126.3 . . ?
C6 C7 H7 126.3 . . ?
C7 C8 C9 108.5(6) . . ?
C7 C8 H8 125.8 . . ?
C9 C8 H8 125.8 . . ?
N2 C9 C10 121.1(6) . . ?
N2 C9 C8 107.5(6) . . ?
C10 C9 C8 131.4(6) . . ?
C9 C10 C11 121.2(6) . . ?
C9 C10 C37 133.3(6) . . ?
C11 C10 C37 105.4(6) . . ?
C12 C11 C10 136.8(6) . . ?
C12 C11 N3 111.4(6) . . ?
C10 C11 N3 111.3(6) . . ?
C11 C12 C13 104.1(6) . . ?
C11 C12 Pd1 117.8(5) . . ?
C13 C12 Pd1 137.3(5) . . ?
C12 C13 C14 111.2(6) . . ?
C12 C13 H13 124.4 . . ?
C14 C13 H13 124.4 . . ?
N3 C14 C13 105.1(5) . . ?
N3 C14 C15 126.8(6) . . ?
C13 C14 C15 127.7(6) . . ?
C16 C15 C14 119.6(6) . . ?
C16 C15 C43 119.4(5) . . ?
C14 C15 C43 120.8(5) . . ?
N4 C16 C15 123.4(6) . . ?
N4 C16 C17 104.5(5) . . ?
C15 C16 C17 132.1(6) . . ?
C18 C17 C16 108.5(6) . . ?
C18 C17 H17 125.8 . . ?
C16 C17 H17 125.8 . . ?
C17 C18 C19 110.2(6) . . ?
C17 C18 H18 124.9 . . ?
C19 C18 H18 124.9 . . ?
C20 C19 N4 123.0(6) . . ?
C20 C19 C18 133.0(6) . . ?
N4 C19 C18 104.0(6) . . ?
C19 C20 C21 118.3(6) . . ?
C19 C20 C49 120.9(6) . . ?
C21 C20 C49 120.3(6) . . ?
N5 C21 C22 106.6(5) . . ?
N5 C21 C20 119.7(6) . . ?
C22 C21 C20 131.4(6) . . ?
C23 C22 C21 107.6(6) . . ?
C23 C22 H22 126.2 . . ?
C21 C22 H22 126.2 . . ?
C22 C23 C24 108.9(6) . . ?
C22 C23 H23 125.6 . . ?
C24 C23 H23 125.6 . . ?
N5 C24 C23 106.0(5) . . ?
N5 C24 C25 120.9(6) . . ?
C23 C24 C25 132.5(6) . . ?
C26 C25 C24 121.2(5) . . ?
C26 C25 C55 121.4(5) . . ?
C24 C25 C55 117.4(5) . . ?
N6 C26 C25 123.7(6) . . ?
N6 C26 C27 108.4(5) . . ?
C25 C26 C27 125.9(6) . . ?
C28 C27 C26 107.1(5) . . ?
C28 C27 H27 126.5 . . ?
C26 C27 H27 126.5 . . ?
C27 C28 C29 108.1(5) . . ?
C27 C28 H28 126.0 . . ?
C29 C28 H28 126.0 . . ?
N6 C29 C30 124.0(6) . . ?
N6 C29 C28 108.3(5) . . ?
C30 C29 C28 126.5(6) . . ?
C1 C30 C29 122.7(5) . . ?
C1 C30 C61 120.0(5) . . ?
C29 C30 C61 116.9(5) . . ?
C32 C31 C36 116.8(6) . . ?
C32 C31 C5 119.6(5) . . ?
C36 C31 C5 123.6(6) . . ?
F1 C32 C33 117.4(6) . . ?
F1 C32 C31 119.6(6) . . ?
C33 C32 C31 123.0(6) . . ?
F2 C33 C32 121.5(6) . . ?
F2 C33 C34 119.9(6) . . ?
C32 C33 C34 118.6(6) . . ?
F3 C34 C35 120.0(6) . . ?
F3 C34 C33 119.3(6) . . ?
C35 C34 C33 120.7(6) . . ?
F4 C35 C34 120.9(6) . . ?
F4 C35 C36 119.7(6) . . ?
C34 C35 C36 119.5(6) . . ?
F5 C36 C31 119.7(6) . . ?
F5 C36 C35 118.9(6) . . ?
C31 C36 C35 121.4(6) . . ?
C38 C37 C38A 22.6(10) . . ?
C38 C37 C42 118.1(8) . . ?
C38A C37 C42 115.6(12) . . ?
C38 C37 C10 134.0(8) . . ?
C38A C37 C10 134.0(12) . . ?
C42 C37 C10 107.3(6) . . ?
F6 C38 C39 117.6(12) . . ?
F6 C38 C37 122.3(11) . . ?
C39 C38 C37 119.3(11) . . ?
F7 C39 C40 117.9(13) . . ?
F7 C39 C38 119.4(12) . . ?
C40 C39 C38 122.7(14) . . ?
F8 C40 C39 122.3(15) . . ?
F8 C40 C41 117.8(16) . . ?
C39 C40 C41 119.8(17) . . ?
F9 C41 C40 120(2) . . ?
F9 C41 C42 120(2) . . ?
C40 C41 C42 119.6(19) . . ?
F6A C38A C39A 117(2) . . ?
F6A C38A C37 120.3(18) . . ?
C39A C38A C37 121(2) . . ?
F7A C39A C40A 123(2) . . ?
F7A C39A C38A 118(2) . . ?
C40A C39A C38A 118(2) . . ?
F8A C40A C39A 116(2) . . ?
F8A C40A C41A 122(3) . . ?
C39A C40A C41A 122(3) . . ?
C42 C41A F9A 126(4) . . ?
C42 C41A C40A 119(3) . . ?
F9A C41A C40A 115(4) . . ?
C41A C42 N3 129(2) . . ?
C41A C42 C41 10(2) . . ?
N3 C42 C41 132.5(12) . . ?
C41A C42 C37 122(2) . . ?
N3 C42 C37 107.9(6) . . ?
C41 C42 C37 119.6(12) . . ?
C48 C43 C44 114.7(6) . . ?
C48 C43 C15 120.6(6) . . ?
C44 C43 C15 124.5(6) . . ?
F10 C44 C45 118.1(6) . . ?
F10 C44 C43 119.0(6) . . ?
C45 C44 C43 122.9(6) . . ?
F11 C45 C46 120.4(6) . . ?
F11 C45 C44 119.6(6) . . ?
C46 C45 C44 120.0(6) . . ?
F12 C46 C47 119.7(6) . . ?
F12 C46 C45 120.2(6) . . ?
C47 C46 C45 120.0(7) . . ?
F13 C47 C46 121.2(6) . . ?
F13 C47 C48 119.4(6) . . ?
C46 C47 C48 119.4(6) . . ?
F14 C48 C43 120.2(6) . . ?
F14 C48 C47 116.9(6) . . ?
C43 C48 C47 122.9(6) . . ?
C50 C49 C54 115.8(6) . . ?
C50 C49 C20 123.1(6) . . ?
C54 C49 C20 121.1(6) . . ?
F15 C50 C49 119.3(6) . . ?
F15 C50 C51 117.5(6) . . ?
C49 C50 C51 123.2(6) . . ?
F16 C51 C52 119.7(6) . . ?
F16 C51 C50 121.3(6) . . ?
C52 C51 C50 119.0(6) . . ?
F17 C52 C51 120.5(6) . . ?
F17 C52 C53 119.0(6) . . ?
C51 C52 C53 120.5(6) . . ?
F18 C53 C54 121.2(6) . . ?
F18 C53 C52 120.4(6) . . ?
C54 C53 C52 118.3(6) . . ?
F19 C54 C53 117.6(6) . . ?
F19 C54 C49 119.2(5) . . ?
C53 C54 C49 123.1(6) . . ?
C56 C55 C60 116.1(6) . . ?
C56 C55 C25 121.7(6) . . ?
C60 C55 C25 122.3(6) . . ?
F20 C56 C55 120.5(6) . . ?
F20 C56 C57 116.9(6) . . ?
C55 C56 C57 122.5(6) . . ?
F21 C57 C58 120.2(6) . . ?
F21 C57 C56 120.1(6) . . ?
C58 C57 C56 119.7(6) . . ?
F22 C58 C59 121.4(6) . . ?
F22 C58 C57 119.5(6) . . ?
C59 C58 C57 119.0(6) . . ?
F23 C59 C58 119.0(6) . . ?
F23 C59 C60 119.9(6) . . ?
C58 C59 C60 121.1(6) . . ?
F24 C60 C59 118.5(6) . . ?
F24 C60 C55 119.9(6) . . ?
C59 C60 C55 121.6(6) . . ?
C62 C61 C66 116.9(6) . . ?
C62 C61 C30 123.7(6) . . ?
C66 C61 C30 119.3(6) . . ?
F25 C62 C63 117.4(6) . . ?
F25 C62 C61 120.0(5) . . ?
C63 C62 C61 122.6(6) . . ?
F26 C63 C62 120.9(6) . . ?
F26 C63 C64 119.3(5) . . ?
C62 C63 C64 119.8(6) . . ?
F27 C64 C65 120.6(6) . . ?
F27 C64 C63 120.1(6) . . ?
C65 C64 C63 119.2(6) . . ?
F28 C65 C64 120.4(5) . . ?
F28 C65 C66 119.5(6) . . ?
C64 C65 C66 120.1(6) . . ?
F29 C66 C61 120.7(5) . . ?
F29 C66 C65 117.9(6) . . ?
C61 C66 C65 121.4(6) . . ?
C1 N1 C4 107.4(5) . . ?
C1 N1 Pd1 125.2(4) . . ?
C4 N1 Pd1 126.6(4) . . ?
C6 N2 C9 107.8(5) . . ?
C6 N2 Pd1 121.3(4) . . ?
C9 N2 Pd1 128.8(4) . . ?
C11 N3 C14 108.1(5) . . ?
C11 N3 C42 107.8(5) . . ?
C14 N3 C42 142.9(6) . . ?
C16 N4 C19 112.7(5) . . ?
C16 N4 H4 123.6 . . ?
C19 N4 H4 123.6 . . ?
C21 N5 C24 110.6(5) . . ?
C21 N5 H5 124.7 . . ?
C24 N5 H5 124.7 . . ?
C29 N6 C26 107.7(5) . . ?
C29 N6 Pd1 125.4(4) . . ?
C26 N6 Pd1 126.7(4) . . ?
N6 Pd1 C12 94.4(2) . . ?
N6 Pd1 N1 85.7(2) . . ?
C12 Pd1 N1 167.1(2) . . ?
N6 Pd1 N2 167.8(2) . . ?
C12 Pd1 N2 91.5(2) . . ?
N1 Pd1 N2 90.9(2) . . ?
C2S C1S C6S 122.6(6) . . ?
C2S C1S Cl1 117.6(5) . . ?
C6S C1S Cl1 119.8(6) . . ?
C1S C2S C3S 117.9(6) . . ?
C1S C2S H2S 121.1 . . ?
C3S C2S H2S 121.1 . . ?
C4S C3S C2S 121.0(7) . . ?
C4S C3S H3S 119.5 . . ?
C2S C3S H3S 119.5 . . ?
C5S C4S C3S 119.0(7) . . ?
C5S C4S H4S 120.5 . . ?
C3S C4S H4S 120.5 . . ?
C6S C5S C4S 121.1(7) . . ?
C6S C5S H5S 119.4 . . ?
C4S C5S H5S 119.4 . . ?
C1S C6S C5S 118.3(7) . . ?
C1S C6S H6S 120.8 . . ?
C5S C6S H6S 120.8 . . ?
C8S C7S C12S 121.9(15) . . ?
C8S C7S Cl2 120.6(13) . . ?
C12S C7S Cl2 117.5(10) . . ?
C7S C8S C9S 118.0(15) . . ?
C7S C8S H8S 121.0 . . ?
C9S C8S H8S 121.0 . . ?
C10S C9S C8S 121.0(13) . . ?
C10S C9S H9S 119.5 . . ?
C8S C9S H9S 119.5 . . ?
C11S C10S C9S 116(2) . . ?
C11S C10S H10S 122.1 . . ?
C9S C10S H10S 122.1 . . ?
C10S C11S C12S 126(2) . . ?
C10S C11S H11S 117.1 . . ?
C12S C11S H11S 117.1 . . ?
C7S C12S C11S 117.0(13) . . ?
C7S C12S H12S 121.5 . . ?
C11S C12S H12S 121.5 . . ?

loop_
_geom_bond_atom_site_label_1
_geom_bond_atom_site_label_2
_geom_bond_distance
_geom_bond_site_symmetry_2
_geom_bond_publ_flag
C1 N1 1.354(7) . ?
C1 C30 1.397(9) . ?
C1 C2 1.446(8) . ?
C2 C3 1.348(8) . ?
C2 H2 0.9500 . ?
C3 C4 1.440(8) . ?
C3 H3 0.9500 . ?
C4 N1 1.373(7) . ?
C4 C5 1.384(8) . ?
C5 C6 1.394(9) . ?
C5 C31 1.510(8) . ?
C6 N2 1.368(8) . ?
C6 C7 1.421(9) . ?
C7 C8 1.342(9) . ?
C7 H7 0.9500 . ?
C8 C9 1.427(9) . ?
C8 H8 0.9500 . ?
C9 N2 1.381(8) . ?
C9 C10 1.384(9) . ?
C10 C11 1.386(9) . ?
C10 C37 1.460(9) . ?
C11 C12 1.380(9) . ?
C11 N3 1.387(8) . ?
C12 C13 1.407(8) . ?
C12 Pd1 1.994(6) . ?
C13 C14 1.413(8) . ?
C13 H13 0.9500 . ?
C14 N3 1.398(8) . ?
C14 C15 1.446(8) . ?
C15 C16 1.363(8) . ?
C15 C43 1.469(9) . ?
C16 N4 1.363(8) . ?
C16 C17 1.454(8) . ?
C17 C18 1.331(9) . ?
C17 H17 0.9500 . ?
C18 C19 1.431(9) . ?
C18 H18 0.9500 . ?
C19 C20 1.365(9) . ?
C19 N4 1.384(8) . ?
C20 C21 1.450(8) . ?
C20 C49 1.462(8) . ?
C21 N5 1.364(7) . ?
C21 C22 1.394(8) . ?
C22 C23 1.373(8) . ?
C22 H22 0.9500 . ?
C23 C24 1.390(8) . ?
C23 H23 0.9500 . ?
C24 N5 1.367(7) . ?
C24 C25 1.423(8) . ?
C25 C26 1.397(8) . ?
C25 C55 1.478(8) . ?
C26 N6 1.373(8) . ?
C26 C27 1.435(8) . ?
C27 C28 1.335(8) . ?
C27 H27 0.9500 . ?
C28 C29 1.436(8) . ?
C28 H28 0.9500 . ?
C29 N6 1.355(8) . ?
C29 C30 1.408(8) . ?
C30 C61 1.487(8) . ?
C31 C32 1.378(9) . ?
C31 C36 1.380(8) . ?
C32 F1 1.346(7) . ?
C32 C33 1.371(9) . ?
C33 F2 1.325(7) . ?
C33 C34 1.373(9) . ?
C34 F3 1.344(7) . ?
C34 C35 1.362(9) . ?
C35 F4 1.327(7) . ?
C35 C36 1.388(8) . ?
C36 F5 1.323(7) . ?
C37 C38 1.394(15) . ?
C37 C38A 1.40(2) . ?
C37 C42 1.424(9) . ?
C38 F6 1.333(15) . ?
C38 C39 1.361(18) . ?
C39 F7 1.359(16) . ?
C39 C40 1.36(2) . ?
C40 F8 1.34(2) . ?
C40 C41 1.37(3) . ?
C41 F9 1.33(3) . ?
C41 C42 1.40(3) . ?
C38A F6A 1.35(3) . ?
C38A C39A 1.39(3) . ?
C39A F7A 1.33(3) . ?
C39A C40A 1.36(4) . ?
C40A F8A 1.35(3) . ?
C40A C41A 1.40(5) . ?
C41A C42 1.33(5) . ?
C41A F9A 1.35(6) . ?
C42 N3 1.398(8) . ?
C43 C48 1.376(8) . ?
C43 C44 1.397(9) . ?
C44 F10 1.351(7) . ?
C44 C45 1.356(9) . ?
C45 F11 1.345(7) . ?
C45 C46 1.356(9) . ?
C46 F12 1.337(8) . ?
C46 C47 1.355(9) . ?
C47 F13 1.345(7) . ?
C47 C48 1.378(9) . ?
C48 F14 1.338(7) . ?
C49 C50 1.369(8) . ?
C49 C54 1.390(9) . ?
C50 F15 1.336(7) . ?
C50 C51 1.374(9) . ?
C51 F16 1.333(7) . ?
C51 C52 1.364(9) . ?
C52 F17 1.344(7) . ?
C52 C53 1.389(9) . ?
C53 F18 1.336(7) . ?
C53 C54 1.366(9) . ?
C54 F19 1.352(7) . ?
C55 C56 1.376(9) . ?
C55 C60 1.387(9) . ?
C56 F20 1.347(7) . ?
C56 C57 1.380(9) . ?
C57 F21 1.341(7) . ?
C57 C58 1.363(9) . ?
C58 F22 1.334(7) . ?
C58 C59 1.361(9) . ?
C59 F23 1.344(7) . ?
C59 C60 1.365(9) . ?
C60 F24 1.335(7) . ?
C61 C62 1.375(9) . ?
C61 C66 1.382(8) . ?
C62 F25 1.340(7) . ?
C62 C63 1.373(8) . ?
C63 F26 1.329(7) . ?
C63 C64 1.375(9) . ?
C64 F27 1.329(7) . ?
C64 C65 1.372(9) . ?
C65 F28 1.336(7) . ?
C65 C66 1.389(8) . ?
C66 F29 1.324(7) . ?
N1 Pd1 2.028(5) . ?
N2 Pd1 2.056(5) . ?
N4 H4 0.8800 . ?
N5 H5 0.8800 . ?
N6 Pd1 1.994(5) . ?
C1S C2S 1.363(9) . ?
C1S C6S 1.370(9) . ?
C1S Cl1 1.762(7) . ?
C2S C3S 1.386(9) . ?
C2S H2S 0.9500 . ?
C3S C4S 1.376(10) . ?
C3S H3S 0.9500 . ?
C4S C5S 1.373(9) . ?
C4S H4S 0.9500 . ?
C5S C6S 1.373(9) . ?
C5S H5S 0.9500 . ?
C6S H6S 0.9500 . ?
C7S C8S 1.314(14) . ?
C7S C12S 1.378(18) . ?
C7S Cl2 1.737(14) . ?
C8S C9S 1.46(2) . ?
C8S H8S 0.9500 . ?
C9S C10S 1.43(2) . ?
C9S H9S 0.9500 . ?
C10S C11S 1.254(17) . ?
C10S H10S 0.9500 . ?
C11S C12S 1.45(2) . ?
C11S H11S 0.9500 . ?
C12S H12S 0.9500 . ?

loop_
_geom_torsion_atom_site_label_1
_geom_torsion_atom_site_label_2
_geom_torsion_atom_site_label_3
_geom_torsion_atom_site_label_4
_geom_torsion
_geom_torsion_site_symmetry_1
_geom_torsion_site_symmetry_2
_geom_torsion_site_symmetry_3
_geom_torsion_site_symmetry_4
_geom_torsion_publ_flag
N1 C1 C2 C3 4.2(8) . . . . ?
C30 C1 C2 C3 -170.9(6) . . . . ?
C1 C2 C3 C4 -3.9(7) . . . . ?
C2 C3 C4 N1 2.4(8) . . . . ?
C2 C3 C4 C5 -171.5(7) . . . . ?
N1 C4 C5 C6 -12.9(11) . . . . ?
C3 C4 C5 C6 160.3(7) . . . . ?
N1 C4 C5 C31 168.3(6) . . . . ?
C3 C4 C5 C31 -18.5(10) . . . . ?
C4 C5 C6 N2 -1.0(12) . . . . ?
C31 C5 C6 N2 177.8(6) . . . . ?
C4 C5 C6 C7 -173.9(7) . . . . ?
C31 C5 C6 C7 4.9(10) . . . . ?
N2 C6 C7 C8 -0.3(8) . . . . ?
C5 C6 C7 C8 173.6(7) . . . . ?
C6 C7 C8 C9 1.0(8) . . . . ?
C7 C8 C9 N2 -1.4(8) . . . . ?
C7 C8 C9 C10 -178.5(8) . . . . ?
N2 C9 C10 C11 8.7(11) . . . . ?
C8 C9 C10 C11 -174.5(7) . . . . ?
N2 C9 C10 C37 -174.1(7) . . . . ?
C8 C9 C10 C37 2.7(14) . . . . ?
C9 C10 C11 C12 10.1(13) . . . . ?
C37 C10 C11 C12 -167.8(8) . . . . ?
C9 C10 C11 N3 -178.5(6) . . . . ?
C37 C10 C11 N3 3.7(8) . . . . ?
C10 C11 C12 C13 172.7(8) . . . . ?
N3 C11 C12 C13 1.3(7) . . . . ?
C10 C11 C12 Pd1 -15.8(11) . . . . ?
N3 C11 C12 Pd1 172.7(4) . . . . ?
C11 C12 C13 C14 0.0(7) . . . . ?
Pd1 C12 C13 C14 -168.8(5) . . . . ?
C12 C13 C14 N3 -1.2(7) . . . . ?
C12 C13 C14 C15 171.6(6) . . . . ?
N3 C14 C15 C16 -143.4(6) . . . . ?
C13 C14 C15 C16 45.3(9) . . . . ?
N3 C14 C15 C43 41.4(9) . . . . ?
C13 C14 C15 C43 -130.0(7) . . . . ?
C14 C15 C16 N4 8.8(9) . . . . ?
C43 C15 C16 N4 -175.8(5) . . . . ?
C14 C15 C16 C17 -169.6(6) . . . . ?
C43 C15 C16 C17 5.7(10) . . . . ?
N4 C16 C17 C18 2.2(7) . . . . ?
C15 C16 C17 C18 -179.1(6) . . . . ?
C16 C17 C18 C19 -1.5(7) . . . . ?
C17 C18 C19 C20 179.6(6) . . . . ?
C17 C18 C19 N4 0.2(7) . . . . ?
N4 C19 C20 C21 -7.3(9) . . . . ?
C18 C19 C20 C21 173.4(6) . . . . ?
N4 C19 C20 C49 165.1(5) . . . . ?
C18 C19 C20 C49 -14.2(10) . . . . ?
C19 C20 C21 N5 -40.6(8) . . . . ?
C49 C20 C21 N5 147.0(6) . . . . ?
C19 C20 C21 C22 119.6(8) . . . . ?
C49 C20 C21 C22 -52.9(10) . . . . ?
N5 C21 C22 C23 5.0(7) . . . . ?
C20 C21 C22 C23 -157.1(7) . . . . ?
C21 C22 C23 C24 -2.9(8) . . . . ?
C22 C23 C24 N5 -0.3(7) . . . . ?
C22 C23 C24 C25 171.0(7) . . . . ?
N5 C24 C25 C26 -31.6(9) . . . . ?
C23 C24 C25 C26 158.2(7) . . . . ?
N5 C24 C25 C55 148.6(6) . . . . ?
C23 C24 C25 C55 -21.7(11) . . . . ?
C24 C25 C26 N6 163.1(6) . . . . ?
C55 C25 C26 N6 -17.1(10) . . . . ?
C24 C25 C26 C27 -35.2(10) . . . . ?
C55 C25 C26 C27 144.7(7) . . . . ?
N6 C26 C27 C28 5.7(7) . . . . ?
C25 C26 C27 C28 -158.4(6) . . . . ?
C26 C27 C28 C29 -2.0(7) . . . . ?
C27 C28 C29 N6 -2.3(7) . . . . ?
C27 C28 C29 C30 165.7(6) . . . . ?
N1 C1 C30 C29 -11.5(11) . . . . ?
C2 C1 C30 C29 162.9(6) . . . . ?
N1 C1 C30 C61 176.4(6) . . . . ?
C2 C1 C30 C61 -9.1(10) . . . . ?
N6 C29 C30 C1 8.8(10) . . . . ?
C28 C29 C30 C1 -157.4(6) . . . . ?
N6 C29 C30 C61 -179.0(6) . . . . ?
C28 C29 C30 C61 14.8(10) . . . . ?
C4 C5 C31 C32 -101.2(7) . . . . ?
C6 C5 C31 C32 79.8(8) . . . . ?
C4 C5 C31 C36 75.6(9) . . . . ?
C6 C5 C31 C36 -103.3(8) . . . . ?
C36 C31 C32 F1 177.9(6) . . . . ?
C5 C31 C32 F1 -5.0(10) . . . . ?
C36 C31 C32 C33 -1.6(10) . . . . ?
C5 C31 C32 C33 175.5(6) . . . . ?
F1 C32 C33 F2 1.2(10) . . . . ?
C31 C32 C33 F2 -179.3(6) . . . . ?
F1 C32 C33 C34 -176.9(6) . . . . ?
C31 C32 C33 C34 2.7(11) . . . . ?
F2 C33 C34 F3 0.5(10) . . . . ?
C32 C33 C34 F3 178.6(6) . . . . ?
F2 C33 C34 C35 -179.6(6) . . . . ?
C32 C33 C34 C35 -1.5(10) . . . . ?
F3 C34 C35 F4 -1.5(10) . . . . ?
C33 C34 C35 F4 178.7(6) . . . . ?
F3 C34 C35 C36 179.3(6) . . . . ?
C33 C34 C35 C36 -0.6(10) . . . . ?
C32 C31 C36 F5 179.2(6) . . . . ?
C5 C31 C36 F5 2.2(10) . . . . ?
C32 C31 C36 C35 -0.6(10) . . . . ?
C5 C31 C36 C35 -177.5(6) . . . . ?
F4 C35 C36 F5 2.6(9) . . . . ?
C34 C35 C36 F5 -178.1(6) . . . . ?
F4 C35 C36 C31 -177.6(6) . . . . ?
C34 C35 C36 C31 1.7(10) . . . . ?
C9 C10 C37 C38 11.6(16) . . . . ?
C11 C10 C37 C38 -170.9(11) . . . . ?
C9 C10 C37 C38A -20(2) . . . . ?
C11 C10 C37 C38A 157.5(16) . . . . ?
C9 C10 C37 C42 -178.2(8) . . . . ?
C11 C10 C37 C42 -0.7(8) . . . . ?
C38A C37 C38 F6 92(4) . . . . ?
C42 C37 C38 F6 -178.7(9) . . . . ?
C10 C37 C38 F6 -9.3(18) . . . . ?
C38A C37 C38 C39 -78(4) . . . . ?
C42 C37 C38 C39 11.2(15) . . . . ?
C10 C37 C38 C39 -179.4(9) . . . . ?
F6 C38 C39 F7 0.6(17) . . . . ?
C37 C38 C39 F7 171.1(10) . . . . ?
F6 C38 C39 C40 -177.3(11) . . . . ?
C37 C38 C39 C40 -6.8(19) . . . . ?
F7 C39 C40 F8 2.7(19) . . . . ?
C38 C39 C40 F8 -179.4(11) . . . . ?
F7 C39 C40 C41 -178.8(13) . . . . ?
C38 C39 C40 C41 -1(2) . . . . ?
F8 C40 C41 F9 -1(2) . . . . ?
C39 C40 C41 F9 -179.4(15) . . . . ?
F8 C40 C41 C42 -177.7(13) . . . . ?
C39 C40 C41 C42 4(2) . . . . ?
C38 C37 C38A F6A -80(4) . . . . ?
C42 C37 C38A F6A 177.5(14) . . . . ?
C10 C37 C38A F6A 21(3) . . . . ?
C38 C37 C38A C39A 86(4) . . . . ?
C42 C37 C38A C39A -16(2) . . . . ?
C10 C37 C38A C39A -173.1(14) . . . . ?
F6A C38A C39A F7A -6(3) . . . . ?
C37 C38A C39A F7A -172.7(17) . . . . ?
F6A C38A C39A C40A -176.4(19) . . . . ?
C37 C38A C39A C40A 17(3) . . . . ?
F7A C39A C40A F8A 4(3) . . . . ?
C38A C39A C40A F8A 173.6(19) . . . . ?
F7A C39A C40A C41A -176(2) . . . . ?
C38A C39A C40A C41A -6(3) . . . . ?
F8A C40A C41A C42 176(2) . . . . ?
C39A C40A C41A C42 -4(4) . . . . ?
F8A C40A C41A F9A -3(4) . . . . ?
C39A C40A C41A F9A 177(2) . . . . ?
F9A C41A C42 N3 -8(4) . . . . ?
C40A C41A C42 N3 173.1(16) . . . . ?
F9A C41A C42 C41 105(18) . . . . ?
C40A C41A C42 C41 -74(16) . . . . ?
F9A C41A C42 C37 -176(2) . . . . ?
C40A C41A C42 C37 5(4) . . . . ?
F9 C41 C42 C41A -69(17) . . . . ?
C40 C41 C42 C41A 108(18) . . . . ?
F9 C41 C42 N3 7(3) . . . . ?
C40 C41 C42 N3 -176.4(11) . . . . ?
F9 C41 C42 C37 -175.8(14) . . . . ?
C40 C41 C42 C37 1(2) . . . . ?
C38 C37 C42 C41A -20(2) . . . . ?
C38A C37 C42 C41A 5(2) . . . . ?
C10 C37 C42 C41A 167.9(19) . . . . ?
C38 C37 C42 N3 169.5(9) . . . . ?
C38A C37 C42 N3 -165.2(13) . . . . ?
C10 C37 C42 N3 -2.5(8) . . . . ?
C38 C37 C42 C41 -8.5(15) . . . . ?
C38A C37 C42 C41 16.8(18) . . . . ?
C10 C37 C42 C41 179.5(11) . . . . ?
C16 C15 C43 C48 -128.4(7) . . . . ?
C14 C15 C43 C48 46.9(8) . . . . ?
C16 C15 C43 C44 47.8(9) . . . . ?
C14 C15 C43 C44 -136.9(6) . . . . ?
C48 C43 C44 F10 -177.2(5) . . . . ?
C15 C43 C44 F10 6.4(9) . . . . ?
C48 C43 C44 C45 0.9(9) . . . . ?
C15 C43 C44 C45 -175.5(6) . . . . ?
F10 C44 C45 F11 -1.1(9) . . . . ?
C43 C44 C45 F11 -179.2(6) . . . . ?
F10 C44 C45 C46 177.6(6) . . . . ?
C43 C44 C45 C46 -0.6(10) . . . . ?
F11 C45 C46 F12 -0.4(10) . . . . ?
C44 C45 C46 F12 -179.1(6) . . . . ?
F11 C45 C46 C47 178.1(6) . . . . ?
C44 C45 C46 C47 -0.6(11) . . . . ?
F12 C46 C47 F13 -1.6(10) . . . . ?
C45 C46 C47 F13 179.9(6) . . . . ?
F12 C46 C47 C48 179.8(6) . . . . ?
C45 C46 C47 C48 1.3(11) . . . . ?
C44 C43 C48 F14 179.4(5) . . . . ?
C15 C43 C48 F14 -4.1(9) . . . . ?
C44 C43 C48 C47 -0.2(10) . . . . ?
C15 C43 C48 C47 176.4(6) . . . . ?
F13 C47 C48 F14 0.9(9) . . . . ?
C46 C47 C48 F14 179.5(6) . . . . ?
F13 C47 C48 C43 -179.5(6) . . . . ?
C46 C47 C48 C43 -0.9(11) . . . . ?
C19 C20 C49 C50 -64.9(9) . . . . ?
C21 C20 C49 C50 107.4(8) . . . . ?
C19 C20 C49 C54 114.7(7) . . . . ?
C21 C20 C49 C54 -73.0(8) . . . . ?
C54 C49 C50 F15 179.9(5) . . . . ?
C20 C49 C50 F15 -0.5(10) . . . . ?
C54 C49 C50 C51 1.2(10) . . . . ?
C20 C49 C50 C51 -179.2(6) . . . . ?
F15 C50 C51 F16 1.4(10) . . . . ?
C49 C50 C51 F16 -179.8(6) . . . . ?
F15 C50 C51 C52 179.1(6) . . . . ?
C49 C50 C51 C52 -2.1(11) . . . . ?
F16 C51 C52 F17 0.0(10) . . . . ?
C50 C51 C52 F17 -177.7(6) . . . . ?
F16 C51 C52 C53 -179.7(6) . . . . ?
C50 C51 C52 C53 2.6(11) . . . . ?
F17 C52 C53 F18 1.4(10) . . . . ?
C51 C52 C53 F18 -178.9(6) . . . . ?
F17 C52 C53 C54 178.0(6) . . . . ?
C51 C52 C53 C54 -2.3(11) . . . . ?
F18 C53 C54 F19 -0.4(10) . . . . ?
C52 C53 C54 F19 -177.0(6) . . . . ?
F18 C53 C54 C49 178.1(6) . . . . ?
C52 C53 C54 C49 1.4(10) . . . . ?
C50 C49 C54 F19 177.5(6) . . . . ?
C20 C49 C54 F19 -2.1(9) . . . . ?
C50 C49 C54 C53 -0.9(10) . . . . ?
C20 C49 C54 C53 179.5(6) . . . . ?
C26 C25 C55 C56 128.1(7) . . . . ?
C24 C25 C55 C56 -52.0(9) . . . . ?
C26 C25 C55 C60 -50.9(9) . . . . ?
C24 C25 C55 C60 129.0(7) . . . . ?
C60 C55 C56 F20 176.6(6) . . . . ?
C25 C55 C56 F20 -2.4(10) . . . . ?
C60 C55 C56 C57 0.6(11) . . . . ?
C25 C55 C56 C57 -178.4(6) . . . . ?
F20 C56 C57 F21 2.7(10) . . . . ?
C55 C56 C57 F21 178.8(6) . . . . ?
F20 C56 C57 C58 -175.2(6) . . . . ?
C55 C56 C57 C58 0.9(11) . . . . ?
F21 C57 C58 F22 1.4(10) . . . . ?
C56 C57 C58 F22 179.3(6) . . . . ?
F21 C57 C58 C59 -179.5(6) . . . . ?
C56 C57 C58 C59 -1.5(11) . . . . ?
F22 C58 C59 F23 -0.5(10) . . . . ?
C57 C58 C59 F23 -179.7(6) . . . . ?
F22 C58 C59 C60 179.8(6) . . . . ?
C57 C58 C59 C60 0.6(11) . . . . ?
F23 C59 C60 F24 0.8(10) . . . . ?
C58 C59 C60 F24 -179.5(6) . . . . ?
F23 C59 C60 C55 -178.7(6) . . . . ?
C58 C59 C60 C55 1.0(11) . . . . ?
C56 C55 C60 F24 178.9(6) . . . . ?
C25 C55 C60 F24 -2.1(10) . . . . ?
C56 C55 C60 C59 -1.6(10) . . . . ?
C25 C55 C60 C59 177.4(6) . . . . ?
C1 C30 C61 C62 65.3(9) . . . . ?
C29 C30 C61 C62 -107.2(7) . . . . ?
C1 C30 C61 C66 -119.2(7) . . . . ?
C29 C30 C61 C66 68.3(8) . . . . ?
C66 C61 C62 F25 -179.7(5) . . . . ?
C30 C61 C62 F25 -4.1(9) . . . . ?
C66 C61 C62 C63 1.5(10) . . . . ?
C30 C61 C62 C63 177.2(6) . . . . ?
F25 C62 C63 F26 1.1(9) . . . . ?
C61 C62 C63 F26 179.8(6) . . . . ?
F25 C62 C63 C64 178.4(6) . . . . ?
C61 C62 C63 C64 -2.8(10) . . . . ?
F26 C63 C64 F27 -2.1(9) . . . . ?
C62 C63 C64 F27 -179.5(6) . . . . ?
F26 C63 C64 C65 -179.7(6) . . . . ?
C62 C63 C64 C65 2.9(10) . . . . ?
F27 C64 C65 F28 -0.5(10) . . . . ?
C63 C64 C65 F28 177.1(6) . . . . ?
F27 C64 C65 C66 -179.4(6) . . . . ?
C63 C64 C65 C66 -1.8(10) . . . . ?
C62 C61 C66 F29 179.1(5) . . . . ?
C30 C61 C66 F29 3.3(9) . . . . ?
C62 C61 C66 C65 -0.4(9) . . . . ?
C30 C61 C66 C65 -176.3(6) . . . . ?
F28 C65 C66 F29 2.1(9) . . . . ?
C64 C65 C66 F29 -179.0(6) . . . . ?
F28 C65 C66 C61 -178.3(6) . . . . ?
C64 C65 C66 C61 0.6(10) . . . . ?
C30 C1 N1 C4 172.6(6) . . . . ?
C2 C1 N1 C4 -2.7(7) . . . . ?
C30 C1 N1 Pd1 -16.7(9) . . . . ?
C2 C1 N1 Pd1 168.1(4) . . . . ?
C5 C4 N1 C1 174.6(6) . . . . ?
C3 C4 N1 C1 0.2(7) . . . . ?
C5 C4 N1 Pd1 4.0(9) . . . . ?
C3 C4 N1 Pd1 -170.4(4) . . . . ?
C5 C6 N2 C9 -174.3(7) . . . . ?
C7 C6 N2 C9 -0.5(8) . . . . ?
C5 C6 N2 Pd1 20.7(10) . . . . ?
C7 C6 N2 Pd1 -165.6(4) . . . . ?
C10 C9 N2 C6 178.6(6) . . . . ?
C8 C9 N2 C6 1.2(8) . . . . ?
C10 C9 N2 Pd1 -17.9(10) . . . . ?
C8 C9 N2 Pd1 164.7(5) . . . . ?
C12 C11 N3 C14 -2.1(7) . . . . ?
C10 C11 N3 C14 -175.8(6) . . . . ?
C12 C11 N3 C42 168.4(6) . . . . ?
C10 C11 N3 C42 -5.3(8) . . . . ?
C13 C14 N3 C11 1.9(7) . . . . ?
C15 C14 N3 C11 -171.0(6) . . . . ?
C13 C14 N3 C42 -163.0(8) . . . . ?
C15 C14 N3 C42 24.1(13) . . . . ?
C41A C42 N3 C11 -165(2) . . . . ?
C41 C42 N3 C11 -177.6(13) . . . . ?
C37 C42 N3 C11 4.7(8) . . . . ?
C41A C42 N3 C14 0(2) . . . . ?
C41 C42 N3 C14 -12.7(19) . . . . ?
C37 C42 N3 C14 169.6(8) . . . . ?
C15 C16 N4 C19 179.0(6) . . . . ?
C17 C16 N4 C19 -2.2(6) . . . . ?
C20 C19 N4 C16 -178.1(6) . . . . ?
C18 C19 N4 C16 1.3(6) . . . . ?
C22 C21 N5 C24 -5.4(7) . . . . ?
C20 C21 N5 C24 159.2(6) . . . . ?
C23 C24 N5 C21 3.6(7) . . . . ?
C25 C24 N5 C21 -169.0(6) . . . . ?
C30 C29 N6 C26 -162.5(6) . . . . ?
C28 C29 N6 C26 5.9(7) . . . . ?
C30 C29 N6 Pd1 22.6(9) . . . . ?
C28 C29 N6 Pd1 -169.1(4) . . . . ?
C25 C26 N6 C29 157.3(6) . . . . ?
C27 C26 N6 C29 -7.2(7) . . . . ?
C25 C26 N6 Pd1 -27.8(9) . . . . ?
C27 C26 N6 Pd1 167.7(4) . . . . ?
C29 N6 Pd1 C12 131.4(5) . . . . ?
C26 N6 Pd1 C12 -42.6(5) . . . . ?
C29 N6 Pd1 N1 -35.6(5) . . . . ?
C26 N6 Pd1 N1 150.4(5) . . . . ?
C29 N6 Pd1 N2 -109.9(10) . . . . ?
C26 N6 Pd1 N2 76.1(11) . . . . ?
C11 C12 Pd1 N6 173.9(5) . . . . ?
C13 C12 Pd1 N6 -18.4(7) . . . . ?
C11 C12 Pd1 N1 -96.2(11) . . . . ?
C13 C12 Pd1 N1 71.5(14) . . . . ?
C11 C12 Pd1 N2 4.6(5) . . . . ?
C13 C12 Pd1 N2 172.3(7) . . . . ?
C1 N1 Pd1 N6 32.9(5) . . . . ?
C4 N1 Pd1 N6 -158.1(5) . . . . ?
C1 N1 Pd1 C12 -58.0(13) . . . . ?
C4 N1 Pd1 C12 111.0(11) . . . . ?
C1 N1 Pd1 N2 -158.9(6) . . . . ?
C4 N1 Pd1 N2 10.1(5) . . . . ?
C6 N2 Pd1 N6 52.8(12) . . . . ?
C9 N2 Pd1 N6 -108.8(10) . . . . ?
C6 N2 Pd1 C12 171.7(5) . . . . ?
C9 N2 Pd1 C12 10.1(6) . . . . ?
C6 N2 Pd1 N1 -21.0(5) . . . . ?
C9 N2 Pd1 N1 177.4(6) . . . . ?
C6S C1S C2S C3S 2.6(11) . . . . ?
Cl1 C1S C2S C3S -179.6(5) . . . . ?
C1S C2S C3S C4S -2.8(11) . . . . ?
C2S C3S C4S C5S 2.3(11) . . . . ?
C3S C4S C5S C6S -1.5(11) . . . . ?
C2S C1S C6S C5S -1.8(12) . . . . ?
Cl1 C1S C6S C5S -179.6(6) . . . . ?
C4S C5S C6S C1S 1.2(11) . . . . ?
C12S C7S C8S C9S 0(2) . . . . ?
Cl2 C7S C8S C9S 176.7(11) . . . . ?
C7S C8S C9S C10S 7(2) . . . . ?
C8S C9S C10S C11S -9(3) . . . . ?
C9S C10S C11S C12S 4(3) . . . . ?
C8S C7S C12S C11S -4(3) . . . . ?
Cl2 C7S C12S C11S 178.9(13) . . . . ?
C10S C11S C12S C7S 2(3) . . . . ?
